data_1567114
loop_
_publ_author_name
'Li, Cui-Cui'
'Zhang, Siqi'
'Tang, Jian'
'Jian, Ruijun'
'Xia, Yu'
'Zhao, Liang'

_publ_section_title
;
 Pyridine dicarbanion-bonded Ag<sub>13</sub> organometallic nanoclusters:
 synthesis and on-surface oxidative coupling reaction.
;
_journal_issue 27
_journal_name_full 'Chemical science'
_journal_page_first 8095
_journal_page_last 8103
_journal_paper_doi 10.1039/d2sc00989g
_journal_volume 13
_journal_year 2022
_chemical_formula_moiety '2(C F3 O3 S), C16 H22 N2'
_chemical_formula_sum 'C18 H22 F6 N2 O6 S2'
_chemical_formula_weight 540.51
_space_group_crystal_system triclinic
_space_group_IT_number 2
_space_group_name_Hall '-P 1'
_space_group_name_H-M_alt 'P -1'
_symmetry_Int_Tables_number 2
_atom_sites_solution_primary dual
_audit_creation_date 2021-01-24
_audit_creation_method
;
Olex2 1.2
(compiled 2018.05.29 svn.r3508 for OlexSys, GUI svn.r5506)
;
_audit_update_record
;
2021-02-03 deposited with the CCDC.	2022-06-13 downloaded from the CCDC.
;
_cell_angle_alpha 85.714(2)
_cell_angle_beta 87.099(3)
_cell_angle_gamma 87.475(3)
_cell_formula_units_Z 3
_cell_length_a 9.0344(3)
_cell_length_b 12.9270(4)
_cell_length_c 15.4280(5)
_cell_measurement_reflns_used 7752
_cell_measurement_temperature 173
_cell_measurement_theta_max 65.1340
_cell_measurement_theta_min 4.2830
_cell_volume 1792.99(10)
_computing_cell_refinement 'CrysAlisPro 1.171.40.82a (Rigaku OD, 2020)'
_computing_data_collection 'CrysAlisPro 1.171.40.82a (Rigaku OD, 2020)'
_computing_data_reduction 'CrysAlisPro 1.171.40.82a (Rigaku OD, 2020)'
_computing_molecular_graphics 'Olex2 (Dolomanov et al., 2009)'
_computing_publication_material 'Olex2 (Dolomanov et al., 2009)'
_computing_structure_refinement 'olex2.refine (Bourhis et al., 2015)'
_computing_structure_solution 'ShelXT (Sheldrick, 2015)'
_diffrn_ambient_temperature 173
_diffrn_detector 'CCD plate'
_diffrn_detector_area_resol_mean 5.2137
_diffrn_detector_type AtlasS2
_diffrn_measured_fraction_theta_full 0.9824
_diffrn_measured_fraction_theta_max 0.9824
_diffrn_measurement_details
;
List of Runs (angles in degrees, time in seconds):

  # Type    Start    End  Width  t~exp~   \w     \q     \k     \f   Frames
#--------------------------------------------------------------------------
  1  \w    -70.00  31.00   1.00    1.00    --  -42.06  57.00 120.00  101
  2  \w   -115.00 -14.00   1.00    1.00    --  -42.06 -57.00 -30.00  101
  3  \w    -87.00  -6.00   1.00    1.00    --  -42.06 125.00-150.00   81
  4  \w    103.00 166.00   1.00    1.00    --   89.35  77.00-120.00   63
  5  \w     97.00 163.00   1.00    1.00    --   89.35 125.00-180.00   66
  6  \w      8.00 142.00   1.00    1.00    --   89.35 -15.00-150.00  134
  7  \w    103.00 166.00   1.00    1.00    --   89.35  77.00-180.00   63
  8  \w     17.00 118.00   1.00    1.00    --   89.35 -61.00-120.00  101
  9  \w     27.00 112.00   1.00    1.00    --   89.35-125.00-180.00   85
 10  \w     97.00 163.00   1.00    1.00    --   89.35 125.00-150.00   66
 11  \w     13.00 122.00   1.00    1.00    --   89.35 -77.00 150.00  109
 12  \w     27.00 112.00   1.00    1.00    --   89.35-125.00 -30.00   85
 13  \w     27.00 112.00   1.00    1.00    --   89.35-125.00  60.00   85
 14  \w     13.00 118.00   1.00    1.00    --   89.35 -30.00 120.00  105
 15  \w   -115.00 -14.00   1.00    1.00    --  -42.06 -57.00-150.00  101
 16  \w   -115.00 -74.00   1.00    1.00    --  -42.06 -57.00 -90.00   41
 17  \w   -115.00 -14.00   1.00    1.00    --  -42.06 -57.00  90.00  101
;
_diffrn_measurement_device 'four-circle diffractometer'
_diffrn_measurement_device_type 'SuperNova, Dual, Cu at home/near, AtlasS2'
_diffrn_measurement_method '\w scans'
_diffrn_orient_matrix_type 'CrysAlisPro convention (1999,Acta A55,543-557)'
_diffrn_orient_matrix_UB_11 -0.0011007000
_diffrn_orient_matrix_UB_12 0.0918926000
_diffrn_orient_matrix_UB_13 -0.0695915000
_diffrn_orient_matrix_UB_21 -0.1415712000
_diffrn_orient_matrix_UB_22 -0.0392898000
_diffrn_orient_matrix_UB_23 -0.0359857000
_diffrn_orient_matrix_UB_31 -0.0956890000
_diffrn_orient_matrix_UB_32 0.0657090000
_diffrn_orient_matrix_UB_33 0.0625439000
_diffrn_radiation_monochromator mirror
_diffrn_radiation_probe x-ray
_diffrn_radiation_type 'Cu K\a'
_diffrn_radiation_wavelength 1.54184
_diffrn_reflns_av_R_equivalents 0.0271
_diffrn_reflns_av_unetI/netI 0.0285
_diffrn_reflns_limit_h_max 9
_diffrn_reflns_limit_h_min -10
_diffrn_reflns_limit_k_max 15
_diffrn_reflns_limit_k_min -12
_diffrn_reflns_limit_l_max 17
_diffrn_reflns_limit_l_min -17
_diffrn_reflns_number 17157
_diffrn_reflns_theta_full 65.2307
_diffrn_reflns_theta_max 65.23
_diffrn_reflns_theta_min 3.43
_diffrn_source 'micro-focus sealed X-ray tube'
_diffrn_source_type 'SuperNova (Cu) X-ray Source'
_exptl_absorpt_coefficient_mu 2.799
_exptl_absorpt_correction_T_max 1.00000
_exptl_absorpt_correction_T_min 0.67345
_exptl_absorpt_correction_type multi-scan
_exptl_absorpt_process_details
;
CrysAlisPro 1.171.40.82a (Rigaku Oxford Diffraction, 2020)
Empirical absorption correction using spherical harmonics,
implemented in SCALE3 ABSPACK scaling algorithm.
;
_exptl_crystal_colour 'clear light colourless'
_exptl_crystal_density_diffrn 1.5016
_exptl_crystal_description block
_exptl_crystal_F_000 839.4592
_exptl_crystal_size_max 0.15
_exptl_crystal_size_mid 0.1
_exptl_crystal_size_min 0.06
_refine_diff_density_max 0.9051
_refine_diff_density_min -0.5638
_refine_diff_density_rms 0.0733
_refine_ls_d_res_high 0.8490
_refine_ls_d_res_low 12.8803
_refine_ls_goodness_of_fit_ref 1.0569
_refine_ls_hydrogen_treatment constr
_refine_ls_matrix_type full
_refine_ls_number_constraints 54
_refine_ls_number_parameters 463
_refine_ls_number_reflns 6033
_refine_ls_number_restraints 0
_refine_ls_restrained_S_all 1.0569
_refine_ls_R_factor_all 0.0767
_refine_ls_R_factor_gt 0.0632
_refine_ls_shift/su_max 0.0000
_refine_ls_shift/su_mean 0.0000
_refine_ls_structure_factor_coef Fsqd
_refine_ls_weighting_details 'w=1/[\s^2^(Fo^2^)+(0.0763P)^2^+2.0130P] where P=(Fo^2^+2Fc^2^)/3'
_refine_ls_weighting_scheme calc
_refine_ls_wR_factor_gt 0.1682
_refine_ls_wR_factor_ref 0.1791
_reflns_Friedel_coverage 0.0
_reflns_limit_h_max 10
_reflns_limit_h_min -10
_reflns_limit_k_max 15
_reflns_limit_k_min -15
_reflns_limit_l_max 17
_reflns_limit_l_min 0
_reflns_number_gt 4852
_reflns_number_total 6033
_reflns_threshold_expression I>=2u(I)
_cod_data_source_file d2sc00989g2.cif
_cod_data_source_block 20201105-Pr-coupling
_cod_depositor_comments 'Adding full bibliography for 1567108--1567115.cif.'
_cod_database_code 1567114
_chemical_oxdiff_formula CHONSF
_reflns_odcompleteness_completeness 99.98
_reflns_odcompleteness_iscentric 1
_reflns_odcompleteness_theta 61.08
_olex2_refinement_description
;
1. Fixed Uiso
 At 1.2 times of:
  All C(H) groups, All C(H,H) groups, All N(H) groups
 At 1.5 times of:
  All C(H,H,H) groups
2.a Secondary CH2 refined with riding coordinates:
 C00V(H00b,H00c), C00X(H00d,H00e), C011(H01a,H01b), C015(H01m,H01n), C016(H01c,
 H01d), C018(H01e,H01f)
2.b Aromatic/amide H refined with riding coordinates:
 N007(H007), N009(H009), N00A(H00A), C00I(H00I), C00J(H00J), C00L(H00L),
 C00O(H00O), C00Q(H00Q), C00R(H00R), C00S(H00S), C00Y(H00Y), C00Z(H00Z)
2.c Idealised Me refined as rotating group:
 C01B(H01o,H01p,H01q), C01E(H01g,H01h,H01i), C01F(H01j,H01k,H01l)
;
_olex2_submission_special_instructions 'No special instructions were received'
_oxdiff_exptl_absorpt_empirical_details
;
Empirical correction (ABSPACK) includes:
- Absorption correction using spherical harmonics
- Frame scaling
;
_oxdiff_exptl_absorpt_empirical_full_max 1.407
_oxdiff_exptl_absorpt_empirical_full_min 0.639

loop_
_space_group_symop_id
_space_group_symop_operation_xyz
1 x,y,z
2 -x,-y,-z

loop_
_atom_site_label
_atom_site_type_symbol
_atom_site_fract_x
_atom_site_fract_y
_atom_site_fract_z
_atom_site_U_iso_or_equiv
_atom_site_adp_type
_atom_site_occupancy
_atom_site_refinement_flags_posn
S001 S -0.13322(9) 0.77908(7) 0.03434(6) 0.0509(3) Uani 1.000000 .
S002 S 0.10664(9) 0.62206(7) 0.24451(6) 0.0527(3) Uani 1.000000 .
S003 S 1.08547(10) 0.87789(8) 0.57768(7) 0.0620(3) Uani 1.000000 .
O004 O -0.0298(3) 0.6929(2) 0.03479(19) 0.0713(8) Uani 1.000000 .
O005 O 0.2426(3) 0.6427(3) 0.19780(19) 0.0771(8) Uani 1.000000 .
O006 O -0.2690(3) 0.7622(3) 0.08160(19) 0.0826(9) Uani 1.000000 .
N007 N -0.2100(3) 0.5084(2) 0.13853(19) 0.0540(7) Uani 1.000000 .
H007 H -0.1362(3) 0.5096(2) 0.17350(19) 0.0649(9) Uiso 1.000000 R
O008 O 0.0410(3) 0.5289(2) 0.2238(2) 0.0805(9) Uani 1.000000 .
N009 N 0.1768(3) 0.8996(2) 0.14286(19) 0.0533(7) Uani 1.000000 .
H009 H 0.1029(3) 0.9032(2) 0.10763(19) 0.0640(9) Uiso 1.000000 R
N00A N 0.7524(3) 0.8558(2) 0.4248(2) 0.0569(8) Uani 1.000000 .
H00A H 0.8266(3) 0.8501(2) 0.4599(2) 0.0683(9) Uiso 1.000000 R
O00B O 0.0058(3) 0.7091(3) 0.2502(2) 0.0840(9) Uani 1.000000 .
O00C O -0.0702(3) 0.8760(2) 0.0479(2) 0.0915(11) Uani 1.000000 .
F00D F -0.2867(4) 0.8736(3) -0.0888(2) 0.1179(11) Uani 1.000000 .
C00E C -0.4376(3) 0.5008(2) 0.0297(2) 0.0444(7) Uani 1.000000 .
C00F C 0.4019(4) 0.8875(3) 0.2540(2) 0.0472(8) Uani 1.000000 .
C00G C 0.3073(4) 0.8576(3) 0.1153(2) 0.0497(8) Uani 1.000000 .
C00H C 0.5263(4) 0.8765(3) 0.3149(2) 0.0464(8) Uani 1.000000 .
C00I C 0.4217(4) 0.8531(3) 0.1713(2) 0.0499(8) Uani 1.000000 .
H00I H 0.5164(4) 0.8258(3) 0.1527(2) 0.0599(10) Uiso 1.000000 R
C00J C 0.6728(4) 0.8699(3) 0.2827(2) 0.0552(9) Uani 1.000000 .
H00J H 0.6952(4) 0.8729(3) 0.2218(2) 0.0662(11) Uiso 1.000000 R
C00K C -0.3432(4) 0.5481(3) 0.1646(2) 0.0515(8) Uani 1.000000 .
C00L C 0.2634(4) 0.9310(3) 0.2785(2) 0.0535(9) Uani 1.000000 .
H00L H 0.2463(4) 0.9564(3) 0.3345(2) 0.0642(10) Uiso 1.000000 R
C00M C 0.6135(4) 0.8609(3) 0.4606(2) 0.0530(9) Uani 1.000000 .
F00N F 0.2325(5) 0.6705(3) 0.3821(2) 0.1419(15) Uani 1.000000 .
C00O C -0.2952(4) 0.4629(3) 0.0063(2) 0.0559(9) Uani 1.000000 .
H00O H -0.2762(4) 0.4343(3) -0.0483(2) 0.0671(11) Uiso 1.000000 R
F00P F -0.2508(6) 0.7115(3) -0.0982(2) 0.1606(18) Uani 1.000000 .
C00Q C -0.4591(4) 0.5421(3) 0.1100(2) 0.0517(8) Uani 1.000000 .
H00Q H -0.5555(4) 0.5667(3) 0.1280(2) 0.0621(10) Uiso 1.000000 R
C00R C 0.4983(4) 0.8703(3) 0.4046(2) 0.0521(9) Uani 1.000000 .
H00R H 0.3988(4) 0.8726(3) 0.4276(2) 0.0626(10) Uiso 1.000000 R
C00S C 0.1535(4) 0.9366(3) 0.2216(2) 0.0557(9) Uani 1.000000 .
H00S H 0.0592(4) 0.9669(3) 0.2375(2) 0.0669(11) Uiso 1.000000 R
F00T F 1.2203(6) 0.6981(3) 0.5781(3) 0.1614(19) Uani 1.000000 .
F00U F 0.2535(5) 0.5112(3) 0.3606(3) 0.1445(15) Uani 1.000000 .
C00V C 0.3192(4) 0.8184(3) 0.0269(2) 0.0603(10) Uani 1.000000 .
H00b H 0.4117(4) 0.7749(3) 0.0213(2) 0.0724(12) Uiso 1.000000 R
H00c H 0.2350(4) 0.7735(3) 0.0206(2) 0.0724(12) Uiso 1.000000 R
O00W O 1.2185(4) 0.9179(3) 0.5422(3) 0.1180(14) Uani 1.000000 .
C00X C -0.3570(4) 0.5959(3) 0.2500(2) 0.0582(9) Uani 1.000000 .
H00d H -0.2800(4) 0.6478(3) 0.2511(2) 0.0698(11) Uiso 1.000000 R
H00e H -0.4550(4) 0.6328(3) 0.2554(2) 0.0698(11) Uiso 1.000000 R
C00Y C 0.7841(4) 0.8588(3) 0.3399(3) 0.0594(10) Uani 1.000000 .
H00Y H 0.8845(4) 0.8533(3) 0.3186(3) 0.0713(11) Uiso 1.000000 R
C00Z C -0.1838(4) 0.4670(3) 0.0620(3) 0.0592(10) Uani 1.000000 .
H00Z H -0.0872(4) 0.4404(3) 0.0465(3) 0.0710(12) Uiso 1.000000 R
F010 F 0.0483(5) 0.5757(5) 0.4080(2) 0.175(2) Uani 1.000000 .
C011 C 0.5972(5) 0.8540(4) 0.5574(3) 0.0693(11) Uani 1.000000 .
H01a H 0.6656(5) 0.9022(4) 0.5800(3) 0.0831(14) Uiso 1.000000 R
H01b H 0.4948(5) 0.8767(4) 0.5751(3) 0.0831(14) Uiso 1.000000 R
O012 O 1.0012(5) 0.8480(4) 0.5090(4) 0.155(2) Uani 1.000000 .
F013 F -0.0780(5) 0.8145(5) -0.1308(2) 0.182(2) Uani 1.000000 .
C014 C -0.1877(6) 0.7957(4) -0.0771(3) 0.0857(14) Uani 1.000000 .
C015 C -0.3414(6) 0.5187(4) 0.3261(3) 0.0783(13) Uani 1.000000 .
H01m H -0.4193(6) 0.4673(4) 0.3258(3) 0.0940(15) Uiso 1.000000 R
H01n H -0.2438(6) 0.4812(4) 0.3208(3) 0.0940(15) Uiso 1.000000 R
C016 C 0.6295(6) 0.7453(4) 0.5982(3) 0.0806(13) Uani 1.000000 .
H01c H 0.5549(6) 0.6982(4) 0.5805(3) 0.0967(16) Uiso 1.000000 R
H01d H 0.7283(6) 0.7198(4) 0.5763(3) 0.0967(16) Uiso 1.000000 R
C017 C 1.1366(7) 0.7532(4) 0.6296(4) 0.0924(15) Uani 1.000000 .
C018 C 0.3197(6) 0.9021(4) -0.0458(3) 0.0860(14) Uani 1.000000 .
H01e H 0.2280(6) 0.9464(4) -0.0405(3) 0.1032(17) Uiso 1.000000 R
H01f H 0.4053(6) 0.9463(4) -0.0410(3) 0.1032(17) Uiso 1.000000 R
O019 O 1.0104(7) 0.9311(4) 0.6387(3) 0.172(3) Uani 1.000000 .
C01A C 0.1615(6) 0.5928(5) 0.3554(3) 0.0899(15) Uani 1.000000 .
C01B C -0.3540(7) 0.5699(4) 0.4116(3) 0.0943(16) Uani 1.000000 .
H01o H -0.276(3) 0.620(2) 0.4126(11) 0.141(2) Uiso 1.000000 GR
H01p H -0.4512(18) 0.606(3) 0.4176(12) 0.141(2) Uiso 1.000000 GR
H01q H -0.343(4) 0.5168(6) 0.4599(3) 0.141(2) Uiso 1.000000 GR
F01C F 1.2190(7) 0.7584(4) 0.6925(3) 0.209(3) Uani 1.000000 .
F01D F 1.0316(7) 0.7022(4) 0.6575(6) 0.252(4) Uani 1.000000 .
C01E C 0.3293(8) 0.8574(6) -0.1338(3) 0.119(2) Uani 1.000000 .
H01g H 0.333(6) 0.9140(6) -0.1797(3) 0.179(3) Uiso 1.000000 GR
H01h H 0.419(3) 0.813(3) -0.1388(13) 0.179(3) Uiso 1.000000 GR
H01i H 0.242(3) 0.817(3) -0.1399(13) 0.179(3) Uiso 1.000000 GR
C01F C 0.6267(8) 0.7423(6) 0.6962(3) 0.118(2) Uani 1.000000 .
H01j H 0.702(4) 0.787(3) 0.7142(3) 0.177(3) Uiso 1.000000 GR
H01k H 0.5287(19) 0.767(4) 0.7183(4) 0.177(3) Uiso 1.000000 GR
H01l H 0.647(5) 0.6709(8) 0.7199(3) 0.177(3) Uiso 1.000000 GR

loop_
_atom_site_aniso_label
_atom_site_aniso_U_11
_atom_site_aniso_U_22
_atom_site_aniso_U_33
_atom_site_aniso_U_12
_atom_site_aniso_U_13
_atom_site_aniso_U_23
S001 0.0456(5) 0.0571(5) 0.0503(5) 0.0041(4) -0.0030(4) -0.0097(4)
S002 0.0447(5) 0.0633(6) 0.0510(5) 0.0016(4) -0.0041(4) -0.0111(4)
S003 0.0493(5) 0.0580(6) 0.0794(7) 0.0076(4) -0.0066(5) -0.0130(5)
O004 0.0720(18) 0.0676(17) 0.0733(18) 0.0218(14) -0.0053(14) -0.0119(14)
O005 0.0561(16) 0.100(2) 0.0745(19) -0.0027(15) 0.0114(14) -0.0143(16)
O006 0.0591(17) 0.115(3) 0.0700(19) 0.0080(16) 0.0164(14) -0.0038(17)
N007 0.0484(16) 0.0605(18) 0.0561(18) -0.0009(14) -0.0099(13) -0.0184(14)
O008 0.0760(19) 0.0698(18) 0.100(2) -0.0110(15) -0.0379(17) -0.0085(16)
N009 0.0466(16) 0.0614(18) 0.0535(17) -0.0027(14) -0.0056(13) -0.0117(14)
N00A 0.0505(17) 0.0580(18) 0.065(2) -0.0021(14) -0.0100(15) -0.0148(15)
O00B 0.0758(19) 0.084(2) 0.092(2) 0.0263(16) -0.0046(16) -0.0205(17)
O00C 0.078(2) 0.0629(18) 0.140(3) -0.0013(15) -0.048(2) -0.0192(18)
F00D 0.120(2) 0.111(2) 0.121(3) 0.0011(19) -0.060(2) 0.0339(19)
C00E 0.0443(18) 0.0438(18) 0.0466(18) -0.0034(14) 0.0001(14) -0.0148(14)
C00F 0.0481(19) 0.0458(19) 0.0490(19) -0.0068(15) 0.0013(15) -0.0107(15)
C00G 0.0473(19) 0.053(2) 0.050(2) -0.0016(15) -0.0005(15) -0.0126(16)
C00H 0.0467(18) 0.0437(18) 0.0501(19) -0.0017(14) 0.0032(15) -0.0163(15)
C00I 0.0462(19) 0.056(2) 0.0482(19) -0.0013(15) 0.0023(15) -0.0116(16)
C00J 0.050(2) 0.060(2) 0.056(2) -0.0059(17) 0.0028(17) -0.0126(17)
C00K 0.051(2) 0.054(2) 0.051(2) 0.0021(16) -0.0051(16) -0.0117(16)
C00L 0.049(2) 0.061(2) 0.052(2) -0.0027(16) 0.0051(16) -0.0194(17)
C00M 0.054(2) 0.051(2) 0.056(2) 0.0016(16) -0.0034(17) -0.0202(16)
F00N 0.165(3) 0.176(4) 0.097(2) -0.031(3) -0.051(2) -0.049(2)
C00O 0.051(2) 0.066(2) 0.054(2) -0.0009(17) -0.0009(16) -0.0258(18)
F00P 0.271(5) 0.120(3) 0.104(3) -0.020(3) -0.098(3) -0.025(2)
C00Q 0.0447(18) 0.062(2) 0.050(2) 0.0023(16) -0.0014(15) -0.0164(16)
C00R 0.0470(19) 0.057(2) 0.054(2) 0.0003(16) -0.0002(16) -0.0175(16)
C00S 0.0435(19) 0.064(2) 0.060(2) 0.0007(16) 0.0049(16) -0.0164(18)
F00T 0.251(5) 0.102(3) 0.124(3) 0.087(3) -0.013(3) -0.011(2)
F00U 0.160(3) 0.140(3) 0.133(3) 0.025(3) -0.080(3) 0.018(2)
C00V 0.059(2) 0.068(2) 0.056(2) 0.0029(19) -0.0035(17) -0.0217(19)
O00W 0.075(2) 0.097(3) 0.177(4) 0.0078(19) 0.030(2) -0.000(3)
C00X 0.064(2) 0.057(2) 0.055(2) 0.0044(18) -0.0083(18) -0.0144(17)
C00Y 0.045(2) 0.065(2) 0.069(3) -0.0030(17) 0.0042(18) -0.0140(19)
C00Z 0.0430(19) 0.071(2) 0.066(2) 0.0039(17) -0.0012(17) -0.0258(19)
F010 0.154(4) 0.299(6) 0.067(2) -0.036(4) 0.014(2) 0.029(3)
C011 0.068(3) 0.088(3) 0.055(2) 0.007(2) -0.0081(19) -0.031(2)
O012 0.157(4) 0.112(3) 0.206(5) 0.003(3) -0.130(4) 0.000(3)
F013 0.169(4) 0.288(6) 0.072(2) 0.028(4) 0.038(2) 0.044(3)
C014 0.098(4) 0.099(4) 0.059(3) -0.007(3) -0.013(3) 0.006(3)
C015 0.099(3) 0.075(3) 0.060(3) 0.002(2) -0.000(2) -0.003(2)
C016 0.092(3) 0.097(3) 0.054(2) -0.001(3) -0.008(2) -0.013(2)
C017 0.112(4) 0.081(4) 0.085(4) 0.015(3) -0.022(3) -0.007(3)
C018 0.106(4) 0.094(3) 0.057(3) 0.003(3) 0.004(2) -0.010(2)
O019 0.226(6) 0.117(3) 0.155(4) 0.070(4) 0.103(4) -0.003(3)
C01A 0.084(3) 0.122(5) 0.065(3) -0.009(3) -0.017(3) -0.004(3)
C01B 0.125(4) 0.108(4) 0.050(3) 0.005(3) -0.006(3) -0.011(2)
F01C 0.302(7) 0.202(5) 0.126(3) 0.077(5) -0.121(4) -0.010(3)
F01D 0.159(4) 0.139(4) 0.430(11) -0.010(3) 0.017(6) 0.151(5)
C01E 0.148(6) 0.155(6) 0.054(3) 0.009(4) -0.002(3) -0.014(3)
C01F 0.142(5) 0.160(6) 0.054(3) 0.002(4) -0.011(3) -0.012(3)

loop_
_atom_type_symbol
_atom_type_scat_dispersion_real
_atom_type_scat_dispersion_imag
_atom_type_scat_Cromer_Mann_a1
_atom_type_scat_Cromer_Mann_a2
_atom_type_scat_Cromer_Mann_a3
_atom_type_scat_Cromer_Mann_a4
_atom_type_scat_Cromer_Mann_b1
_atom_type_scat_Cromer_Mann_b2
_atom_type_scat_Cromer_Mann_b3
_atom_type_scat_Cromer_Mann_b4
_atom_type_scat_Cromer_Mann_c
_atom_type_scat_source
_atom_type_scat_dispersion_source
C 0.01920 0.00962 2.31000 1.02000 1.58860 0.86500 20.84390 10.20750 0.56870 51.65120 0.215599998832 'International Tables Volume C Table 6.1.1.4 (pp. 500-502)' 'Henke, Gullikson and Davis, At. Data and Nucl. Data Tables, 1993, 54, 2'
F 0.07537 0.05506 3.53920 2.64120 1.51700 1.02430 10.28250 4.29440 0.26150 26.14760 0.277599990368 'International Tables Volume C Table 6.1.1.4 (pp. 500-502)' 'Henke, Gullikson and Davis, At. Data and Nucl. Data Tables, 1993, 54, 2'
H 0.00000 0.00000 0.49300 0.32291 0.14019 0.04081 10.51090 26.12570 3.14236 57.79970 0.0030380000826 'International Tables Volume C Table 6.1.1.4 (pp. 500-502)' 'Henke, Gullikson and Davis, At. Data and Nucl. Data Tables, 1993, 54, 2'
O 0.05239 0.03377 3.04850 2.28680 1.54630 0.86700 13.27710 5.70110 0.32390 32.90890 0.250800013542 'International Tables Volume C Table 6.1.1.4 (pp. 500-502)' 'Henke, Gullikson and Davis, At. Data and Nucl. Data Tables, 1993, 54, 2'
N 0.03256 0.01839 12.21260 3.13220 2.01250 1.16630 0.00570 9.89330 28.99750 0.58260 -11.5290002823 'International Tables Volume C Table 6.1.1.4 (pp. 500-502)' 'Henke, Gullikson and Davis, At. Data and Nucl. Data Tables, 1993, 54, 2'
S 0.33537 0.55136 6.90530 5.20340 1.43790 1.58630 1.46790 22.21510 0.25360 56.17200 0.866900026798 'International Tables Volume C Table 6.1.1.4 (pp. 500-502)' 'Henke, Gullikson and Davis, At. Data and Nucl. Data Tables, 1993, 54, 2'

loop_
_geom_angle_atom_site_label_1
_geom_angle_atom_site_label_2
_geom_angle_atom_site_label_3
_geom_angle
_geom_angle_site_symmetry_1
_geom_angle_site_symmetry_3
_geom_angle_publ_flag
O006 S001 O004 115.8(2) . . ?
O00C S001 O004 114.56(18) . . ?
O00C S001 O006 113.9(2) . . ?
C014 S001 O004 103.9(2) . . ?
C014 S001 O006 103.0(2) . . ?
C014 S001 O00C 103.5(2) . . ?
O008 S002 O005 114.24(19) . . ?
O00B S002 O005 115.0(2) . . ?
O00B S002 O008 114.63(19) . . ?
C01A S002 O005 103.4(2) . . ?
C01A S002 O008 103.5(2) . . ?
C01A S002 O00B 104.0(2) . . ?
O012 S003 O00W 108.8(3) . . ?
C017 S003 O00W 105.2(3) . . ?
C017 S003 O012 100.9(3) . . ?
O019 S003 O00W 117.5(3) . . ?
O019 S003 O012 116.1(4) . . ?
O019 S003 C017 106.4(3) . . ?
C00K N007 H007 118.39(19) . . ?
C00Z N007 H007 118.4(2) . . ?
C00Z N007 C00K 123.2(3) . . ?
C00G N009 H009 118.42(19) . . ?
C00S N009 H009 118.4(2) . . ?
C00S N009 C00G 123.2(3) . . ?
C00M N00A H00A 118.0(2) . . ?
C00Y N00A H00A 118.0(2) . . ?
C00Y N00A C00M 123.9(3) . . ?
C00Q C00E C00O 117.7(3) . . ?
C00I C00F C00H 120.1(3) . . ?
C00L C00F C00H 121.8(3) . . ?
C00L C00F C00I 118.1(3) . . ?
C00I C00G N009 117.5(3) . . ?
C00V C00G N009 118.2(3) . . ?
C00V C00G C00I 124.3(3) . . ?
C00J C00H C00F 120.4(3) . . ?
C00R C00H C00F 120.9(3) . . ?
C00R C00H C00J 118.6(3) . . ?
C00G C00I C00F 121.5(3) . . ?
H00I C00I C00F 119.3(2) . . ?
H00I C00I C00G 119.3(2) . . ?
H00J C00J C00H 120.4(2) . . ?
C00Y C00J C00H 119.1(3) . . ?
C00Y C00J H00J 120.4(2) . . ?
C00Q C00K N007 117.5(3) . . ?
C00X C00K N007 118.2(3) . . ?
C00X C00K C00Q 124.3(3) . . ?
H00L C00L C00F 120.4(2) . . ?
C00S C00L C00F 119.3(3) . . ?
C00S C00L H00L 120.4(2) . . ?
C00R C00M N00A 117.3(3) . . ?
C011 C00M N00A 117.1(3) . . ?
C011 C00M C00R 125.6(3) . . ?
H00O C00O C00E 120.10(19) . . ?
C00Z C00O C00E 119.8(3) . . ?
C00Z C00O H00O 120.1(2) . . ?
C00K C00Q C00E 121.5(3) . . ?
H00Q C00Q C00E 119.2(2) . . ?
H00Q C00Q C00K 119.2(2) . . ?
C00M C00R C00H 120.8(3) . . ?
H00R C00R C00H 119.6(2) . . ?
H00R C00R C00M 119.6(2) . . ?
C00L C00S N009 120.4(3) . . ?
H00S C00S N009 119.8(2) . . ?
H00S C00S C00L 119.8(2) . . ?
H00b C00V C00G 108.7(2) . . ?
H00c C00V C00G 108.7(2) . . ?
H00c C00V H00b 107.6 . . ?
C018 C00V C00G 114.2(3) . . ?
C018 C00V H00b 108.7(3) . . ?
C018 C00V H00c 108.7(3) . . ?
H00d C00X C00K 108.9(2) . . ?
H00e C00X C00K 108.9(2) . . ?
H00e C00X H00d 107.7 . . ?
C015 C00X C00K 113.3(3) . . ?
C015 C00X H00d 108.9(2) . . ?
C015 C00X H00e 108.9(2) . . ?
C00J C00Y N00A 120.2(3) . . ?
H00Y C00Y N00A 119.9(2) . . ?
H00Y C00Y C00J 119.9(2) . . ?
C00O C00Z N007 120.2(3) . . ?
H00Z C00Z N007 119.9(2) . . ?
H00Z C00Z C00O 119.9(2) . . ?
H01a C011 C00M 109.0(2) . . ?
H01b C011 C00M 109.0(2) . . ?
H01b C011 H01a 107.8 . . ?
C016 C011 C00M 113.1(3) . . ?
C016 C011 H01a 109.0(2) . . ?
C016 C011 H01b 109.0(3) . . ?
F00D C014 S001 111.7(4) . . ?
F00P C014 S001 110.1(4) . . ?
F00P C014 F00D 106.6(5) . . ?
F013 C014 S001 112.4(4) . . ?
F013 C014 F00D 107.0(5) . . ?
F013 C014 F00P 108.8(5) . . ?
H01m C015 C00X 109.2(2) . . ?
H01n C015 C00X 109.2(2) . . ?
H01n C015 H01m 107.9 . . ?
C01B C015 C00X 111.9(4) . . ?
C01B C015 H01m 109.2(3) . . ?
C01B C015 H01n 109.2(3) . . ?
H01c C016 C011 109.2(2) . . ?
H01d C016 C011 109.2(3) . . ?
H01d C016 H01c 107.9 . . ?
C01F C016 C011 112.1(4) . . ?
C01F C016 H01c 109.2(3) . . ?
C01F C016 H01d 109.2(3) . . ?
F00T C017 S003 111.5(4) . . ?
F01C C017 S003 113.5(5) . . ?
F01C C017 F00T 101.5(5) . . ?
F01D C017 S003 114.3(5) . . ?
F01D C017 F00T 108.8(6) . . ?
F01D C017 F01C 106.3(7) . . ?
H01e C018 C00V 109.3(3) . . ?
H01f C018 C00V 109.3(3) . . ?
H01f C018 H01e 108.0 . . ?
C01E C018 C00V 111.6(4) . . ?
C01E C018 H01e 109.3(3) . . ?
C01E C018 H01f 109.3(3) . . ?
F00N C01A S002 110.5(4) . . ?
F00U C01A S002 110.9(4) . . ?
F00U C01A F00N 106.5(5) . . ?
F010 C01A S002 111.5(4) . . ?
F010 C01A F00N 108.3(5) . . ?
F010 C01A F00U 108.9(5) . . ?
H01o C01B C015 109.5 . . ?
H01p C01B C015 109.5 . . ?
H01p C01B H01o 109.5 . . ?
H01q C01B C015 109.5 . . ?
H01q C01B H01o 109.5 . . ?
H01q C01B H01p 109.5 . . ?
H01g C01E C018 109.5 . . ?
H01h C01E C018 109.5 . . ?
H01h C01E H01g 109.5 . . ?
H01i C01E C018 109.5 . . ?
H01i C01E H01g 109.5 . . ?
H01i C01E H01h 109.5 . . ?
H01j C01F C016 109.5 . . ?
H01k C01F C016 109.5 . . ?
H01k C01F H01j 109.5 . . ?
H01l C01F C016 109.5 . . ?
H01l C01F H01j 109.5 . . ?
H01l C01F H01k 109.5 . . ?

loop_
_geom_bond_atom_site_label_1
_geom_bond_atom_site_label_2
_geom_bond_distance
_geom_bond_site_symmetry_2
_geom_bond_publ_flag
S001 O004 1.422(3) . ?
S001 O006 1.412(3) . ?
S001 O00C 1.433(3) . ?
S001 C014 1.808(5) . ?
S002 O005 1.418(3) . ?
S002 O008 1.429(3) . ?
S002 O00B 1.421(3) . ?
S002 C01A 1.813(5) . ?
S003 O00W 1.399(4) . ?
S003 O012 1.421(4) . ?
S003 C017 1.798(6) . ?
S003 O019 1.345(4) . ?
N007 H007 0.8800 . ?
N007 C00K 1.342(4) . ?
N007 C00Z 1.338(4) . ?
N009 H009 0.8800 . ?
N009 C00G 1.338(4) . ?
N009 C00S 1.341(4) . ?
N00A H00A 0.8800 . ?
N00A C00M 1.346(4) . ?
N00A C00Y 1.326(5) . ?
F00D C014 1.326(6) . ?
C00E C00E 1.491(6) 2_465 ?
C00E C00O 1.396(5) . ?
C00E C00Q 1.386(5) . ?
C00F C00H 1.496(5) . ?
C00F C00I 1.383(5) . ?
C00F C00L 1.395(5) . ?
C00G C00I 1.377(5) . ?
C00G C00V 1.488(5) . ?
C00H C00J 1.391(5) . ?
C00H C00R 1.390(5) . ?
C00I H00I 0.9500 . ?
C00J H00J 0.9500 . ?
C00J C00Y 1.366(5) . ?
C00K C00Q 1.384(5) . ?
C00K C00X 1.494(5) . ?
C00L H00L 0.9500 . ?
C00L C00S 1.355(5) . ?
C00M C00R 1.382(5) . ?
C00M C011 1.489(5) . ?
F00N C01A 1.318(6) . ?
C00O H00O 0.9500 . ?
C00O C00Z 1.361(5) . ?
F00P C014 1.320(6) . ?
C00Q H00Q 0.9500 . ?
C00R H00R 0.9500 . ?
C00S H00S 0.9500 . ?
F00T C017 1.299(6) . ?
F00U C01A 1.313(6) . ?
C00V H00b 0.9900 . ?
C00V H00c 0.9900 . ?
C00V C018 1.499(6) . ?
C00X H00d 0.9900 . ?
C00X H00e 0.9900 . ?
C00X C015 1.491(6) . ?
C00Y H00Y 0.9500 . ?
C00Z H00Z 0.9500 . ?
F010 C01A 1.290(6) . ?
C011 H01a 0.9900 . ?
C011 H01b 0.9900 . ?
C011 C016 1.519(7) . ?
F013 C014 1.279(6) . ?
C015 H01m 0.9900 . ?
C015 H01n 0.9900 . ?
C015 C01B 1.517(6) . ?
C016 H01c 0.9900 . ?
C016 H01d 0.9900 . ?
C016 C01F 1.508(6) . ?
C017 F01C 1.261(6) . ?
C017 F01D 1.220(7) . ?
C018 H01e 0.9900 . ?
C018 H01f 0.9900 . ?
C018 C01E 1.512(7) . ?
C01B H01o 0.9800 . ?
C01B H01p 0.9800 . ?
C01B H01q 0.9800 . ?
C01E H01g 0.9800 . ?
C01E H01h 0.9800 . ?
C01E H01i 0.9800 . ?
C01F H01j 0.9800 . ?
C01F H01k 0.9800 . ?
C01F H01l 0.9800 . ?
